data_4088221
loop_
_publ_author_name
'Xiong, Zichang'
'Li, Xiaoyan'
'Zhang, Shumiao'
'Shi, Yaomin'
'Sun, Hongjian'

_publ_section_title
;
 Synthesis and Reactivity of N-Heterocyclic PSiP Pincer Iron and Cobalt
 Complexes and Catalytic Application of Cobalt Hydride in Kumada Coupling
 Reactions
;
_journal_issue 3
_journal_name_full Organometallics
_journal_page_first 357
_journal_paper_doi 10.1021/acs.organomet.5b00937
_journal_volume 35
_journal_year 2016
_chemical_formula_moiety 'C39 H50 Fe N2 P4 Si'
_chemical_formula_sum 'C39 H50 Fe N2 P4 Si'
_chemical_formula_weight 754.63
_space_group_crystal_system orthorhombic
_space_group_IT_number 62
_space_group_name_Hall '-P 2ac 2n'
_space_group_name_H-M_alt 'P n m a'
_atom_sites_solution_hydrogens mixed
_atom_sites_solution_primary direct
_audit_creation_date 2014-08-19
_audit_creation_method
;
Olex2 1.2
(compiled 2014.07.22 svn.r2960 for OlexSys, GUI svn.r4862)
;
_cell_angle_alpha 90
_cell_angle_beta 90
_cell_angle_gamma 90
_cell_formula_units_Z 4
_cell_length_a 20.773(4)
_cell_length_b 18.584(4)
_cell_length_c 9.807(2)
_cell_measurement_reflns_used 11368
_cell_measurement_temperature 180.15
_cell_measurement_theta_max 26.16
_cell_measurement_theta_min 2.19
_cell_volume 3785.9(13)
_computing_molecular_graphics 'Olex2 (Dolomanov et al., 2009)'
_computing_publication_material 'Olex2 (Dolomanov et al., 2009)'
_computing_structure_refinement 'ShelXL (Sheldrick, 2008)'
_computing_structure_solution 'ShelXS (Sheldrick, 2008)'
_diffrn_ambient_temperature 180.15
_diffrn_detector 'image plate (34 cm diameter)'
_diffrn_detector_area_resol_mean 6.67
_diffrn_detector_type STOE
_diffrn_measured_fraction_theta_full 0.956
_diffrn_measured_fraction_theta_max 0.989
_diffrn_measurement_device '2-circle goniometer'
_diffrn_measurement_device_type 'Stoe IPDS2T'
_diffrn_measurement_method 'rotation method'
_diffrn_radiation_collimation '0.5 mm diameter, monocapillary'
_diffrn_radiation_monochromator 'plane graphite'
_diffrn_radiation_polarisn_norm 0
_diffrn_radiation_probe x-ray
_diffrn_radiation_type MoK\a
_diffrn_radiation_wavelength 0.71073
_diffrn_reflns_av_R_equivalents 0.0496
_diffrn_reflns_av_unetI/netI 0.0485
_diffrn_reflns_Laue_measured_fraction_full 0.956
_diffrn_reflns_Laue_measured_fraction_max 0.989
_diffrn_reflns_limit_h_max 25
_diffrn_reflns_limit_h_min -22
_diffrn_reflns_limit_k_max 22
_diffrn_reflns_limit_k_min -22
_diffrn_reflns_limit_l_max 11
_diffrn_reflns_limit_l_min -10
_diffrn_reflns_number 14871
_diffrn_reflns_point_group_measured_fraction_full 0.956
_diffrn_reflns_point_group_measured_fraction_max 0.989
_diffrn_reflns_theta_full 26.000
_diffrn_reflns_theta_max 25.696
_diffrn_reflns_theta_min 2.192
_diffrn_source 'sealed X-ray tube, 12 x 0.4 mm long-fine focus'
_diffrn_source_current 40
_diffrn_source_power 2.000
_diffrn_source_target Mo
_diffrn_source_type 'sealed X-ray tube'
_diffrn_source_voltage 50
_exptl_absorpt_coefficient_mu 0.630
_exptl_absorpt_correction_T_max 0.9110
_exptl_absorpt_correction_T_min 0.8385
_exptl_absorpt_correction_type integration
_exptl_crystal_colour yellow
_exptl_crystal_colour_primary yellow
_exptl_crystal_density_diffrn 1.324
_exptl_crystal_description block
_exptl_crystal_F_000 1592
_exptl_crystal_size_max 0.36
_exptl_crystal_size_mid 0.247
_exptl_crystal_size_min 0.17
_refine_diff_density_max 0.363
_refine_diff_density_min -0.241
_refine_diff_density_rms 0.052
_refine_ls_extinction_coef 0.00114(12)
_refine_ls_extinction_expression Fc^*^=kFc[1+0.001xFc^2^\l^3^/sin(2\q)]^-1/4^
_refine_ls_extinction_method SHELXL
_refine_ls_goodness_of_fit_ref 0.893
_refine_ls_hydrogen_treatment mixed
_refine_ls_matrix_type full
_refine_ls_number_parameters 231
_refine_ls_number_reflns 3668
_refine_ls_number_restraints 0
_refine_ls_restrained_S_all 0.893
_refine_ls_R_factor_all 0.0518
_refine_ls_R_factor_gt 0.0285
_refine_ls_shift/su_max 0.001
_refine_ls_shift/su_mean 0.000
_refine_ls_structure_factor_coef Fsqd
_refine_ls_weighting_details 'w=1/[\s^2^(Fo^2^)+(0.0302P)^2^] where P=(Fo^2^+2Fc^2^)/3'
_refine_ls_weighting_scheme calc
_refine_ls_wR_factor_gt 0.0542
_refine_ls_wR_factor_ref 0.0586
_reflns_Friedel_coverage 0.000
_reflns_number_gt 2635
_reflns_number_total 3668
_reflns_threshold_expression 'I > 2\s(I)'
_cod_data_source_file om5b00937_si_002.cif
_cod_data_source_block complex_2
_cod_original_cell_volume 3786.1(13)
_cod_database_code 4088221
_shelxl_version_number 2014/6
_shelx_space_group_comment
;
The symmetry employed for this shelxl refinement is uniquely defined
by the following loop, which should always be used as a source of
symmetry information in preference to the above space-group names.
They are only intended as comments.
;
_olex2_refinement_description
;
1. Fixed Uiso
 At 1.2 times of:
  All C(H) groups, All C(H,H) groups
 At 1.5 times of:
  All C(H,H,H) groups
2. Others
 Fixed Sof: H1A(0.5) H1B(0.5) H1C(0.5) H19A(0.5) H19B(0.5) H19C(0.5) H20A(0.5)
 H20B(0.5) H20C(0.5)
3.a Secondary CH2 refined with riding coordinates:
 C5(H5A,H5B)
3.b Me refined with riding coordinates:
 C20(H20A,H20B,H20C)
3.c Aromatic/amide H refined with riding coordinates:
 C3(H3), C4(H4), C7(H7), C8(H8), C9(H9), C10(H10), C11(H11), C13(H13),
 C14(H14), C15(H15), C16(H16), C17(H17)
3.d Idealised Me refined as rotating group:
 C1(H1A,H1B,H1C), C18(H18A,H18B,H18C), C19(H19A,H19B,H19C), C21(H21A,H21B,H21C)
;
_olex2_submission_special_instructions 'No special instructions were received'

loop_
_space_group_symop_operation_xyz
'x, y, z'
'-x+1/2, -y, z+1/2'
'x+1/2, -y+1/2, -z+1/2'
'-x, y+1/2, -z'
'-x, -y, -z'
'x-1/2, y, -z-1/2'
'-x-1/2, y-1/2, z-1/2'
'x, -y-1/2, z'

loop_
_atom_site_label
_atom_site_type_symbol
_atom_site_fract_x
_atom_site_fract_y
_atom_site_fract_z
_atom_site_U_iso_or_equiv
_atom_site_adp_type
_atom_site_occupancy
_atom_site_site_symmetry_order
_atom_site_calc_flag
_atom_site_refinement_flags_posn
_atom_site_refinement_flags_adp
_atom_site_refinement_flags_occupancy
_atom_site_disorder_assembly
_atom_site_disorder_group
Fe1 Fe 0.38151(2) 0.2500 0.65456(4) 0.01467(10) Uani 1 2 d S T P . .
H H 0.4497(15) 0.2500 0.613(3) 0.032(9) Uiso 1 2 d S T P . .
P1 P 0.40618(3) 0.13575(2) 0.62055(5) 0.01566(12) Uani 1 1 d . . . . .
P2 P 0.41361(4) 0.2500 0.87626(7) 0.02046(17) Uani 1 2 d S T P . .
P3 P 0.27465(4) 0.2500 0.67179(8) 0.02067(17) Uani 1 2 d S T P . .
Si1 Si 0.37514(4) 0.2500 0.42408(7) 0.01549(17) Uani 1 2 d S T P . .
N1 N 0.42635(8) 0.18204(7) 0.35711(16) 0.0167(4) Uani 1 1 d . . . . .
C1 C 0.30276(14) 0.2500 0.3059(3) 0.0219(6) Uani 1 2 d S T P . .
H1A H 0.2661 0.2275 0.3521 0.033 Uiso 0.5 1 calc GR . . A -1
H1B H 0.3130 0.2228 0.2231 0.033 Uiso 0.5 1 calc GR . . A -1
H1C H 0.2918 0.2996 0.2815 0.033 Uiso 0.5 1 calc GR . . A -1
C2 C 0.48555(10) 0.21159(10) 0.3170(2) 0.0189(4) Uani 1 1 d . . . . .
C3 C 0.53970(11) 0.17513(11) 0.2748(2) 0.0257(5) Uani 1 1 d . . . . .
H3 H 0.5399 0.1240 0.2744 0.031 Uiso 1 1 calc R . . . .
C4 C 0.59420(12) 0.21263(12) 0.2326(2) 0.0324(5) Uani 1 1 d . . . . .
H4 H 0.6314 0.1871 0.2038 0.039 Uiso 1 1 calc R . . . .
C5 C 0.42210(10) 0.11532(9) 0.43255(19) 0.0194(4) Uani 1 1 d . . . . .
H5A H 0.4628 0.0881 0.4232 0.023 Uiso 1 1 calc R . . . .
H5B H 0.3868 0.0854 0.3954 0.023 Uiso 1 1 calc R . . . .
C6 C 0.48237(10) 0.10078(9) 0.6925(2) 0.0187(4) Uani 1 1 d . . . . .
C7 C 0.54086(10) 0.13030(10) 0.6482(2) 0.0235(5) Uani 1 1 d . . . . .
H7 H 0.5407 0.1680 0.5828 0.028 Uiso 1 1 calc R . . . .
C8 C 0.59857(11) 0.10517(11) 0.6985(2) 0.0289(5) Uani 1 1 d . . . . .
H8 H 0.6378 0.1256 0.6669 0.035 Uiso 1 1 calc R . . . .
C9 C 0.60021(11) 0.05064(12) 0.7944(2) 0.0321(5) Uani 1 1 d . . . . .
H9 H 0.6402 0.0339 0.8294 0.039 Uiso 1 1 calc R . . . .
C10 C 0.54308(11) 0.02077(11) 0.8389(2) 0.0303(5) Uani 1 1 d . . . . .
H10 H 0.5437 -0.0168 0.9045 0.036 Uiso 1 1 calc R . . . .
C11 C 0.48509(11) 0.04543(10) 0.7881(2) 0.0230(5) Uani 1 1 d . . . . .
H11 H 0.4462 0.0242 0.8192 0.028 Uiso 1 1 calc R . . . .
C12 C 0.35458(10) 0.05833(9) 0.6657(2) 0.0191(4) Uani 1 1 d . . . . .
C13 C 0.35907(10) -0.00729(10) 0.5960(2) 0.0238(5) Uani 1 1 d . . . . .
H13 H 0.3887 -0.0124 0.5229 0.029 Uiso 1 1 calc R . . . .
C14 C 0.32043(12) -0.06467(11) 0.6334(2) 0.0347(6) Uani 1 1 d . . . . .
H14 H 0.3233 -0.1087 0.5845 0.042 Uiso 1 1 calc R . . . .
C15 C 0.27790(13) -0.05880(12) 0.7404(3) 0.0394(6) Uani 1 1 d . . . . .
H15 H 0.2511 -0.0983 0.7642 0.047 Uiso 1 1 calc R . . . .
C16 C 0.27444(12) 0.00460(12) 0.8128(3) 0.0377(6) Uani 1 1 d . . . . .
H16 H 0.2463 0.0086 0.8888 0.045 Uiso 1 1 calc R . . . .
C17 C 0.31231(11) 0.06270(11) 0.7741(2) 0.0259(5) Uani 1 1 d . . . . .
H17 H 0.3091 0.1066 0.8233 0.031 Uiso 1 1 calc R . . . .
C18 C 0.39109(12) 0.17591(11) 0.9907(2) 0.0288(6) Uani 1 1 d . . . . .
H18A H 0.4054 0.1301 0.9513 0.043 Uiso 1 1 calc GR . . . .
H18B H 0.3442 0.1752 1.0021 0.043 Uiso 1 1 calc GR . . . .
H18C H 0.4117 0.1829 1.0796 0.043 Uiso 1 1 calc GR . . . .
C19 C 0.50006(15) 0.2500 0.9090(3) 0.0303(7) Uani 1 2 d S T P . .
H19A H 0.5179 0.2975 0.8872 0.045 Uiso 0.5 1 calc GR . . B -1
H19B H 0.5208 0.2134 0.8520 0.045 Uiso 0.5 1 calc GR . . B -1
H19C H 0.5079 0.2391 1.0053 0.045 Uiso 0.5 1 calc GR . . B -1
C20 C 0.23286(16) 0.2500 0.8380(3) 0.0291(7) Uani 1 2 d S T P . .
H20A H 0.2511 0.2877 0.8963 0.044 Uiso 0.5 1 calc R . . C -1
H20B H 0.1869 0.2593 0.8238 0.044 Uiso 0.5 1 calc R . . C -1
H20C H 0.2384 0.2031 0.8820 0.044 Uiso 0.5 1 calc R . . C -1
C21 C 0.22966(11) 0.17551(11) 0.5920(2) 0.0293(5) Uani 1 1 d . . . . .
H21A H 0.2476 0.1655 0.5015 0.044 Uiso 1 1 calc GR . . . .
H21B H 0.1843 0.1890 0.5831 0.044 Uiso 1 1 calc GR . . . .
H21C H 0.2332 0.1324 0.6490 0.044 Uiso 1 1 calc GR . . . .

loop_
_atom_site_aniso_label
_atom_site_aniso_U_11
_atom_site_aniso_U_22
_atom_site_aniso_U_33
_atom_site_aniso_U_23
_atom_site_aniso_U_13
_atom_site_aniso_U_12
Fe1 0.0199(2) 0.01536(18) 0.0087(2) 0.000 0.00089(18) 0.000
P1 0.0199(3) 0.0161(2) 0.0110(2) 0.00060(18) 0.0004(2) -0.00051(19)
P2 0.0303(5) 0.0217(3) 0.0094(4) 0.000 -0.0002(3) 0.000
P3 0.0223(4) 0.0229(3) 0.0168(4) 0.000 0.0032(3) 0.000
Si1 0.0207(4) 0.0163(3) 0.0095(4) 0.000 0.0000(3) 0.000
N1 0.0225(9) 0.0180(8) 0.0097(9) 0.0001(6) 0.0020(7) 0.0009(6)
C1 0.0245(16) 0.0253(14) 0.0160(16) 0.000 0.0001(13) 0.000
C2 0.0216(11) 0.0256(9) 0.0096(10) -0.0001(8) -0.0011(9) -0.0005(9)
C3 0.0297(13) 0.0282(11) 0.0193(12) -0.0004(8) 0.0035(10) 0.0056(10)
C4 0.0265(12) 0.0430(12) 0.0277(13) 0.0013(10) 0.0064(11) 0.0072(11)
C5 0.0288(12) 0.0170(9) 0.0123(10) -0.0022(7) 0.0006(9) 0.0004(8)
C6 0.0234(11) 0.0189(9) 0.0139(10) -0.0040(7) -0.0012(9) 0.0011(8)
C7 0.0258(12) 0.0244(10) 0.0204(12) -0.0016(8) -0.0007(10) -0.0024(8)
C8 0.0216(12) 0.0363(11) 0.0289(13) -0.0078(10) 0.0016(10) -0.0043(9)
C9 0.0250(13) 0.0401(12) 0.0312(13) -0.0041(10) -0.0075(11) 0.0078(10)
C10 0.0352(13) 0.0305(11) 0.0250(12) 0.0059(9) -0.0043(11) 0.0063(10)
C11 0.0244(12) 0.0251(10) 0.0195(11) 0.0024(8) -0.0006(10) 0.0010(9)
C12 0.0205(10) 0.0185(9) 0.0185(11) 0.0044(8) -0.0036(9) 0.0001(8)
C13 0.0306(12) 0.0201(10) 0.0207(11) 0.0016(8) -0.0026(9) 0.0003(8)
C14 0.0498(16) 0.0207(10) 0.0336(15) 0.0021(9) -0.0055(13) -0.0074(10)
C15 0.0417(16) 0.0296(12) 0.0469(16) 0.0127(11) 0.0015(13) -0.0139(11)
C16 0.0371(14) 0.0378(12) 0.0382(15) 0.0119(11) 0.0145(12) -0.0043(11)
C17 0.0295(13) 0.0237(10) 0.0246(12) 0.0013(9) 0.0028(10) -0.0003(9)
C18 0.0450(16) 0.0283(11) 0.0130(11) 0.0031(8) 0.0001(10) -0.0015(10)
C19 0.0328(19) 0.0406(17) 0.0175(17) 0.000 -0.0056(15) 0.000
C20 0.0311(18) 0.0329(15) 0.0234(17) 0.000 0.0091(15) 0.000
C21 0.0260(12) 0.0340(11) 0.0277(13) -0.0029(9) 0.0006(11) -0.0062(9)

loop_
_atom_type_symbol
_atom_type_description
_atom_type_scat_dispersion_real
_atom_type_scat_dispersion_imag
_atom_type_scat_source
C C 0.0033 0.0016 'International Tables Vol C Tables 4.2.6.8 and 6.1.1.4'
H H 0.0000 0.0000 'International Tables Vol C Tables 4.2.6.8 and 6.1.1.4'
Fe Fe 0.3463 0.8444 'International Tables Vol C Tables 4.2.6.8 and 6.1.1.4'
N N 0.0061 0.0033 'International Tables Vol C Tables 4.2.6.8 and 6.1.1.4'
P P 0.1023 0.0942 'International Tables Vol C Tables 4.2.6.8 and 6.1.1.4'
Si Si 0.0817 0.0704 'International Tables Vol C Tables 4.2.6.8 and 6.1.1.4'

loop_
_exptl_crystal_face_index_h
_exptl_crystal_face_index_k
_exptl_crystal_face_index_l
_exptl_crystal_face_perp_dist
0 1 0 0.0860
0 -1 0 0.1150
0 0 1 0.1720
0 0 -1 0.1940
1 0 0 0.0690
-1 0 0 0.0860
1 1 0 0.0760
-1 -1 0 0.0980

loop_
_geom_angle_atom_site_label_1
_geom_angle_atom_site_label_2
_geom_angle_atom_site_label_3
_geom_angle
_geom_angle_site_symmetry_1
_geom_angle_site_symmetry_3
P1 Fe1 P1 147.86(3) . 8_565
P1 Fe1 P2 94.377(17) 8_565 .
P1 Fe1 P2 94.377(17) . .
P1 Fe1 P3 104.049(18) . .
P1 Fe1 P3 104.050(18) 8_565 .
P1 Fe1 Si1 82.116(17) . .
P1 Fe1 Si1 82.117(17) 8_565 .
P3 Fe1 P2 102.70(3) . .
P3 Fe1 Si1 91.00(3) . .
Si1 Fe1 P2 166.30(4) . .
C5 P1 Fe1 112.13(6) . .
C6 P1 Fe1 118.58(6) . .
C6 P1 C5 98.62(9) . .
C12 P1 Fe1 125.27(7) . .
C12 P1 C5 100.18(9) . .
C12 P1 C6 97.55(9) . .
C18 P2 Fe1 120.62(7) 8_565 .
C18 P2 Fe1 120.62(7) . .
C18 P2 C18 97.13(14) 8_565 .
C19 P2 Fe1 117.18(11) . .
C19 P2 C18 98.24(11) . 8_565
C19 P2 C18 98.24(11) . .
C20 P3 Fe1 122.40(11) . .
C21 P3 Fe1 118.23(8) . .
C21 P3 Fe1 118.23(8) 8_565 .
C21 P3 C20 97.83(11) 8_565 .
C21 P3 C20 97.83(11) . .
C21 P3 C21 97.28(15) . 8_565
N1 Si1 Fe1 109.51(6) 8_565 .
N1 Si1 Fe1 109.51(6) . .
N1 Si1 N1 90.58(11) . 8_565
N1 Si1 C1 104.39(9) 8_565 .
N1 Si1 C1 104.39(9) . .
C1 Si1 Fe1 130.98(10) . .
C2 N1 Si1 110.50(12) . .
C2 N1 C5 122.17(16) . .
C5 N1 Si1 112.56(12) . .
N1 C2 C2 113.04(10) . 8_565
C3 C2 N1 127.43(17) . .
C3 C2 C2 119.48(12) . 8_565
C2 C3 C4 120.49(19) . .
C4 C4 C3 120.03(13) 8_565 .
N1 C5 P1 109.49(12) . .
C7 C6 P1 119.05(15) . .
C11 C6 P1 123.40(17) . .
C11 C6 C7 117.5(2) . .
C8 C7 C6 120.67(19) . .
C7 C8 C9 120.9(2) . .
C10 C9 C8 119.2(2) . .
C9 C10 C11 120.2(2) . .
C10 C11 C6 121.5(2) . .
C13 C12 P1 121.49(16) . .
C17 C12 P1 120.48(15) . .
C17 C12 C13 117.96(18) . .
C14 C13 C12 120.2(2) . .
C15 C14 C13 120.9(2) . .
C14 C15 C16 119.6(2) . .
C15 C16 C17 119.6(2) . .
C12 C17 C16 121.7(2) . .

loop_
_geom_bond_atom_site_label_1
_geom_bond_atom_site_label_2
_geom_bond_distance
_geom_bond_site_symmetry_2
Fe1 P1 2.2095(6) .
Fe1 P1 2.2095(6) 8_565
Fe1 P2 2.2742(9) .
Fe1 P3 2.2262(10) .
Fe1 Si1 2.2643(9) .
P1 C5 1.911(2) .
P1 C6 1.851(2) .
P1 C12 1.8480(19) .
P2 C18 1.837(2) 8_565
P2 C18 1.837(2) .
P2 C19 1.824(3) .
P3 C20 1.846(3) .
P3 C21 1.845(2) 8_565
P3 C21 1.845(2) .
Si1 N1 1.7773(16) 8_565
Si1 N1 1.7772(16) .
Si1 C1 1.898(3) .
N1 C2 1.403(3) .
N1 C5 1.447(2) .
C2 C2 1.428(4) 8_565
C2 C3 1.377(3) .
C3 C4 1.392(3) .
C4 C4 1.389(4) 8_565
C6 C7 1.402(3) .
C6 C11 1.394(3) .
C7 C8 1.378(3) .
C8 C9 1.383(3) .
C9 C10 1.381(3) .
C10 C11 1.382(3) .
C12 C13 1.401(3) .
C12 C17 1.381(3) .
C13 C14 1.384(3) .
C14 C15 1.376(3) .
C15 C16 1.378(3) .
C16 C17 1.389(3) .

loop_
_geom_torsion_atom_site_label_1
_geom_torsion_atom_site_label_2
_geom_torsion_atom_site_label_3
_geom_torsion_atom_site_label_4
_geom_torsion
_geom_torsion_site_symmetry_1
_geom_torsion_site_symmetry_4
Fe1 P1 C6 C7 -61.99(17) . .
Fe1 P1 C6 C11 118.85(15) . .
Fe1 P1 C12 C13 153.66(14) . .
Fe1 P1 C12 C17 -29.4(2) . .
Fe1 Si1 N1 C2 -97.28(12) . .
Fe1 Si1 N1 C5 43.15(14) . .
P1 C6 C7 C8 -179.40(16) . .
P1 C6 C11 C10 179.77(16) . .
P1 C12 C13 C14 179.07(16) . .
P1 C12 C17 C16 -177.96(18) . .
Si1 N1 C2 C2 -10.42(13) . 8_565
Si1 N1 C2 C3 172.26(18) . .
Si1 N1 C5 P1 -33.11(17) . .
N1 Si1 N1 C2 13.69(17) 8_565 .
N1 Si1 N1 C5 154.12(10) 8_565 .
N1 C2 C3 C4 177.3(2) . .
C1 Si1 N1 C2 118.71(14) . .
C1 Si1 N1 C5 -100.86(14) . .
C2 N1 C5 P1 102.07(18) . .
C2 C2 C3 C4 0.1(3) 8_565 .
C2 C3 C4 C4 -0.1(3) . 8_565
C5 P1 C6 C7 59.10(16) . .
C5 P1 C6 C11 -120.05(17) . .
C5 P1 C12 C13 27.09(19) . .
C5 P1 C12 C17 -155.94(17) . .
C5 N1 C2 C2 -146.40(12) . 8_565
C5 N1 C2 C3 36.3(3) . .
C6 P1 C12 C13 -73.12(18) . .
C6 P1 C12 C17 103.84(18) . .
C6 C7 C8 C9 -0.4(3) . .
C7 C6 C11 C10 0.6(3) . .
C7 C8 C9 C10 0.6(3) . .
C8 C9 C10 C11 -0.2(3) . .
C9 C10 C11 C6 -0.4(3) . .
C11 C6 C7 C8 -0.2(3) . .
C12 P1 C6 C7 160.66(16) . .
C12 P1 C6 C11 -18.50(18) . .
C12 C13 C14 C15 -1.1(3) . .
C13 C12 C17 C16 -0.9(3) . .
C13 C14 C15 C16 -1.1(4) . .
C14 C15 C16 C17 2.2(4) . .
C15 C16 C17 C12 -1.2(4) . .
C17 C12 C13 C14 2.0(3) . .
